data_2207750
loop_
_publ_author_name
'K. Palani'
'P. Jaisankar'
'P. C. Srinivasan'
'M. N. Ponnuswamy'

_publ_section_title
;
 3-(1,2-Diphenylvinyl)-2-methyl-1-phenylsulfonyl-1<i>H</i>-indole
;
_journal_coeditor_code CI6719
_journal_issue 1
_journal_name_full 'Acta Crystallographica Section E'
_journal_page_first o271
_journal_page_last o273
_journal_paper_doi 10.1107/S1600536805041607
_journal_volume 62
_journal_year 2006
_chemical_formula_iupac 'C29 H23 N O2 S'
_chemical_formula_moiety 'C29 H23 N O2 S'
_chemical_formula_sum 'C29 H23 N O2 S'
_chemical_formula_weight 449.54
_chemical_name_systematic
;
3-(1,2-Diphenylvinyl)-2-methyl-1-phenylsulfonyl-1H-indole
;
_space_group_IT_number 4
_symmetry_cell_setting monoclinic
_symmetry_space_group_name_Hall 'P 2yb'
_symmetry_space_group_name_H-M 'P 1 21 1'
_atom_sites_solution_hydrogens geom
_atom_sites_solution_primary direct
_atom_sites_solution_secondary difmap
_audit_creation_method SHELXL-97
_cell_angle_alpha 90.00
_cell_angle_beta 117.588(18)
_cell_angle_gamma 90.00
_cell_formula_units_Z 2
_cell_length_a 9.029(3)
_cell_length_b 14.891(7)
_cell_length_c 9.8459(17)
_cell_measurement_reflns_used 25
_cell_measurement_temperature 293(2)
_cell_measurement_theta_max 27.97
_cell_measurement_theta_min 2.33
_cell_volume 1173.3(7)
_computing_cell_refinement 'CAD-4 EXPRESS'
_computing_data_collection 'CAD-4 EXPRESS (Enraf--Nonius, 1994)'
_computing_data_reduction 'XCAD4 (Harms & Wocadlo, 1995)'
_computing_molecular_graphics 'ZORTEP (Zsolnai, 1997)'
_computing_publication_material 'PLATON (Spek, 2003)'
_computing_structure_refinement 'SHELXL97 (Sheldrick, 1997)'
_computing_structure_solution 'SHELXS97 (Sheldrick, 1997)'
_diffrn_ambient_temperature 293(2)
_diffrn_measured_fraction_theta_full 0.994
_diffrn_measured_fraction_theta_max 0.994
_diffrn_measurement_device_type 'Enraf--Nonius CAD-4'
_diffrn_measurement_method \w
_diffrn_radiation_monochromator graphite
_diffrn_radiation_source 'fine-focus sealed tube'
_diffrn_radiation_type MoK\a
_diffrn_radiation_wavelength 0.71073
_diffrn_reflns_av_R_equivalents 0.0360
_diffrn_reflns_av_sigmaI/netI 0.0207
_diffrn_reflns_limit_h_max 11
_diffrn_reflns_limit_h_min 0
_diffrn_reflns_limit_k_max 19
_diffrn_reflns_limit_k_min 0
_diffrn_reflns_limit_l_max 11
_diffrn_reflns_limit_l_min -12
_diffrn_reflns_number 3078
_diffrn_reflns_theta_full 27.97
_diffrn_reflns_theta_max 27.97
_diffrn_reflns_theta_min 2.33
_diffrn_standards_decay_% 0
_diffrn_standards_interval_time 60
_diffrn_standards_number 3
_exptl_absorpt_coefficient_mu 0.164
_exptl_absorpt_correction_type none
_exptl_crystal_colour yellow
_exptl_crystal_density_diffrn 1.272
_exptl_crystal_density_method 'not measured'
_exptl_crystal_description Block
_exptl_crystal_F_000 472
_exptl_crystal_size_max 0.36
_exptl_crystal_size_mid 0.28
_exptl_crystal_size_min 0.18
_refine_diff_density_max 0.568
_refine_diff_density_min -0.428
_refine_ls_extinction_method none
_refine_ls_goodness_of_fit_ref 1.064
_refine_ls_hydrogen_treatment constr
_refine_ls_matrix_type full
_refine_ls_number_parameters 299
_refine_ls_number_reflns 2905
_refine_ls_number_restraints 1
_refine_ls_restrained_S_all 1.064
_refine_ls_R_factor_all 0.0622
_refine_ls_R_factor_gt 0.0522
_refine_ls_shift/su_max 0.001
_refine_ls_shift/su_mean 0.000
_refine_ls_structure_factor_coef Fsqd
_refine_ls_weighting_details 'w=1/[\s^2^(Fo^2^)+(0.1042P)^2^+0.0294P] where P=(Fo^2^+2Fc^2^)/3'
_refine_ls_weighting_scheme calc
_refine_ls_wR_factor_gt 0.1298
_refine_ls_wR_factor_ref 0.1371
_reflns_number_gt 2520
_reflns_number_total 2905
_reflns_threshold_expression I>2\s(I)
_cod_data_source_file ci6719.cif
_cod_data_source_block I
_cod_depositor_comments
;
The following automatic conversions were performed:
'_symmetry_cell_setting' value 'Monoclinic' changed to 'monoclinic'
according to '/home/saulius/struct/CIF-dictionaries/cif_core.dic'
dictionary named 'cif_core.dic' version 2.4.1 from 2010-06-29.

Automatic conversion script
Id: cif_fix_enum 1527 2010-12-29 10:47:43Z saulius 

The following automatic conversions were performed:

'_symmetry_cell_setting' value 'Monoclinic' changed to 'monoclinic'
according to /home/saulius/struct/CIF-dictionaries/cif_core.dic
dictionary named 'cif_core.dic' version 2.4.1 from 2010-06-29.

Automatic conversion script
Id: cif_fix_values 1715 2011-07-08 13:25:40Z adriana 
;
_cod_original_sg_symbol_H-M 'P 21'
_cod_database_code 2207750

loop_
_symmetry_equiv_pos_as_xyz
'x, y, z'
'-x, y+1/2, -z'

loop_
_atom_site_label
_atom_site_fract_x
_atom_site_fract_y
_atom_site_fract_z
_atom_site_U_iso_or_equiv
_atom_site_adp_type
_atom_site_calc_flag
_atom_site_refinement_flags
_atom_site_occupancy
_atom_site_type_symbol
S1 -0.01053(7) 0.07534(5) 0.39551(8) 0.03998(19) Uani d . 1 S
O1 -0.1116(3) 0.1142(2) 0.2493(3) 0.0547(6) Uani d . 1 O
O2 -0.0602(3) 0.0833(2) 0.5127(3) 0.0553(6) Uani d . 1 O
N1 0.1761(3) 0.1241(2) 0.4600(3) 0.0381(5) Uani d . 1 N
C2 0.3054(3) 0.1152(2) 0.6152(3) 0.0390(6) Uani d . 1 C
C3 0.4550(3) 0.1171(2) 0.6152(3) 0.0368(6) Uani d . 1 C
C4 0.4279(3) 0.1246(2) 0.4598(3) 0.0344(5) Uani d . 1 C
C5 0.2559(3) 0.1279(2) 0.3656(3) 0.0346(5) Uani d . 1 C
C6 0.1891(4) 0.1386(3) 0.2081(3) 0.0473(7) Uani d . 1 C
H6 0.0743 0.1427 0.1458 0.057 Uiso calc R 1 H
C7 0.2992(5) 0.1427(3) 0.1475(4) 0.0570(9) Uani d . 1 C
H7 0.2577 0.1482 0.0420 0.068 Uiso calc R 1 H
C8 0.4702(5) 0.1390(3) 0.2402(4) 0.0560(9) Uani d . 1 C
H8 0.5414 0.1429 0.1960 0.067 Uiso calc R 1 H
C9 0.5366(4) 0.1296(3) 0.3964(4) 0.0476(7) Uani d . 1 C
H9 0.6516 0.1267 0.4581 0.057 Uiso calc R 1 H
C10 0.0266(4) -0.0384(2) 0.3737(4) 0.0429(6) Uani d . 1 C
C11 0.0085(6) -0.0695(3) 0.2352(5) 0.0624(10) Uani d . 1 C
H11 -0.0271 -0.0312 0.1513 0.075 Uiso calc R 1 H
C12 0.0441(8) -0.1588(3) 0.2225(6) 0.0775(13) Uani d . 1 C
H12 0.0327 -0.1803 0.1295 0.093 Uiso calc R 1 H
C13 0.0954(7) -0.2155(3) 0.3442(6) 0.0812(13) Uani d . 1 C
H13 0.1172 -0.2755 0.3341 0.097 Uiso calc R 1 H
C14 0.1146(9) -0.1836(3) 0.4808(6) 0.0920(19) Uani d . 1 C
H14 0.1535 -0.2219 0.5649 0.110 Uiso calc R 1 H
C15 0.0775(7) -0.0953(3) 0.4973(5) 0.0692(12) Uani d . 1 C
H15 0.0868 -0.0748 0.5902 0.083 Uiso calc R 1 H
C16 0.2723(4) 0.1129(3) 0.7500(4) 0.0559(9) Uani d . 1 C
H16A 0.3759 0.1058 0.8420 0.084 Uiso calc R 1 H
H16B 0.1998 0.0633 0.7398 0.084 Uiso calc R 1 H
H16C 0.2198 0.1680 0.7550 0.084 Uiso calc R 1 H
C17 0.6222(4) 0.1124(2) 0.7518(3) 0.0407(6) Uani d . 1 C
C18 0.7218(4) 0.0304(2) 0.7618(3) 0.0410(6) Uani d . 1 C
C19 0.6437(5) -0.0501(3) 0.6958(4) 0.0541(8) Uani d . 1 C
H19 0.5276 -0.0522 0.6421 0.065 Uiso calc R 1 H
C20 0.7352(6) -0.1272(3) 0.7087(5) 0.0698(11) Uani d . 1 C
H20 0.6804 -0.1805 0.6641 0.084 Uiso calc R 1 H
C21 0.9077(6) -0.1253(3) 0.7873(5) 0.0667(11) Uani d . 1 C
H21 0.9696 -0.1770 0.7968 0.080 Uiso calc R 1 H
C22 0.9863(5) -0.0457(3) 0.8514(4) 0.0583(9) Uani d . 1 C
H22 1.1024 -0.0438 0.9044 0.070 Uiso calc R 1 H
C23 0.8956(4) 0.0314(3) 0.8383(4) 0.0474(7) Uani d . 1 C
H23 0.9514 0.0846 0.8813 0.057 Uiso calc R 1 H
C24 0.6775(4) 0.1740(2) 0.8629(3) 0.0453(7) Uani d . 1 C
H24 0.7796 0.1614 0.9472 0.054 Uiso calc R 1 H
C25 0.5992(4) 0.2591(2) 0.8700(4) 0.0458(7) Uani d . 1 C
C26 0.5074(5) 0.3138(3) 0.7428(5) 0.0627(10) Uani d . 1 C
H26 0.4949 0.2973 0.6470 0.075 Uiso calc R 1 H
C27 0.4348(7) 0.3927(3) 0.7585(7) 0.0829(15) Uani d . 1 C
H27 0.3718 0.4278 0.6727 0.099 Uiso calc R 1 H
C28 0.4555(7) 0.4192(4) 0.8998(8) 0.0843(15) Uani d . 1 C
H28 0.4061 0.4719 0.9095 0.101 Uiso calc R 1 H
C29 0.5480(6) 0.3682(4) 1.0254(6) 0.0744(12) Uani d . 1 C
H29 0.5622 0.3865 1.1210 0.089 Uiso calc R 1 H
C30 0.6216(5) 0.2891(3) 1.0121(5) 0.0567(9) Uani d . 1 C
H30 0.6867 0.2556 1.0994 0.068 Uiso calc R 1 H

loop_
_atom_site_aniso_label
_atom_site_aniso_U_11
_atom_site_aniso_U_22
_atom_site_aniso_U_33
_atom_site_aniso_U_12
_atom_site_aniso_U_13
_atom_site_aniso_U_23
S1 0.0222(3) 0.0509(4) 0.0441(3) 0.0026(3) 0.0130(2) 0.0020(3)
O1 0.0289(10) 0.0639(15) 0.0556(13) 0.0077(10) 0.0063(9) 0.0103(12)
O2 0.0366(10) 0.0700(16) 0.0692(15) 0.0010(12) 0.0329(11) -0.0041(14)
N1 0.0251(10) 0.0524(14) 0.0335(10) -0.0003(10) 0.0107(9) 0.0011(10)
C2 0.0294(12) 0.0513(16) 0.0326(12) -0.0024(12) 0.0112(10) 0.0006(12)
C3 0.0272(12) 0.0487(15) 0.0301(12) -0.0011(11) 0.0094(10) 0.0002(11)
C4 0.0271(11) 0.0419(15) 0.0306(11) -0.0005(11) 0.0103(9) 0.0007(11)
C5 0.0271(11) 0.0430(14) 0.0292(11) -0.0016(11) 0.0092(9) -0.0009(11)
C6 0.0354(14) 0.070(2) 0.0280(12) -0.0043(14) 0.0076(11) 0.0039(13)
C7 0.0569(19) 0.079(3) 0.0339(14) -0.0103(18) 0.0203(14) -0.0027(15)
C8 0.0504(18) 0.081(3) 0.0493(17) -0.0104(18) 0.0339(15) -0.0052(17)
C9 0.0326(13) 0.064(2) 0.0478(16) -0.0033(14) 0.0199(12) -0.0031(15)
C10 0.0337(13) 0.0457(16) 0.0486(16) -0.0006(12) 0.0185(12) 0.0009(13)
C11 0.078(3) 0.061(2) 0.0531(19) 0.001(2) 0.0350(19) 0.0048(17)
C12 0.107(4) 0.065(3) 0.077(3) 0.000(3) 0.056(3) -0.007(2)
C13 0.104(4) 0.053(2) 0.088(3) 0.004(2) 0.045(3) 0.004(2)
C14 0.142(5) 0.053(2) 0.068(3) 0.014(3) 0.038(3) 0.014(2)
C15 0.098(3) 0.060(2) 0.050(2) 0.001(2) 0.034(2) 0.0065(17)
C16 0.0464(17) 0.086(3) 0.0395(15) -0.0076(17) 0.0230(13) -0.0011(17)
C17 0.0302(12) 0.0508(16) 0.0343(13) 0.0020(12) 0.0092(11) 0.0050(12)
C18 0.0356(14) 0.0512(17) 0.0318(12) 0.0039(13) 0.0119(11) 0.0060(12)
C19 0.0427(16) 0.0535(19) 0.0521(17) 0.0039(14) 0.0099(14) 0.0010(15)
C20 0.066(2) 0.054(2) 0.071(2) 0.005(2) 0.015(2) -0.002(2)
C21 0.067(2) 0.066(2) 0.069(2) 0.026(2) 0.033(2) 0.013(2)
C22 0.0431(17) 0.079(3) 0.0535(18) 0.0178(18) 0.0233(15) 0.0149(19)
C23 0.0347(13) 0.065(2) 0.0391(14) 0.0035(14) 0.0138(11) 0.0036(14)
C24 0.0330(13) 0.0542(17) 0.0352(13) 0.0034(13) 0.0044(11) 0.0017(13)
C25 0.0376(14) 0.0486(16) 0.0448(15) -0.0025(13) 0.0138(12) -0.0016(13)
C26 0.064(2) 0.052(2) 0.054(2) 0.0035(18) 0.0123(18) 0.0045(16)
C27 0.075(3) 0.054(2) 0.086(3) 0.018(2) 0.010(2) 0.008(2)
C28 0.078(3) 0.059(3) 0.117(4) 0.010(2) 0.045(3) -0.013(3)
C29 0.084(3) 0.069(3) 0.080(3) -0.005(3) 0.046(3) -0.018(2)
C30 0.056(2) 0.060(2) 0.0528(19) -0.0028(17) 0.0235(16) -0.0046(16)

loop_
_atom_type_symbol
_atom_type_description
_atom_type_scat_dispersion_real
_atom_type_scat_dispersion_imag
_atom_type_scat_source
C C 0.0033 0.0016 'International Tables Vol C Tables 4.2.6.8 and 6.1.1.4'
H H 0.0000 0.0000 'International Tables Vol C Tables 4.2.6.8 and 6.1.1.4'
N N 0.0061 0.0033 'International Tables Vol C Tables 4.2.6.8 and 6.1.1.4'
O O 0.0106 0.0060 'International Tables Vol C Tables 4.2.6.8 and 6.1.1.4'
S S 0.1246 0.1234 'International Tables Vol C Tables 4.2.6.8 and 6.1.1.4'

loop_
_geom_angle_atom_site_label_1
_geom_angle_atom_site_label_2
_geom_angle_atom_site_label_3
_geom_angle
O1 S1 O2 119.43(15)
O1 S1 N1 105.63(14)
O2 S1 N1 107.29(14)
O1 S1 C10 109.71(17)
O2 S1 C10 109.22(17)
N1 S1 C10 104.47(14)
C5 N1 C2 106.9(2)
C5 N1 S1 119.93(19)
C2 N1 S1 123.1(2)
C3 C2 N1 108.6(2)
C3 C2 C16 127.8(3)
N1 C2 C16 123.4(2)
C2 C3 C4 108.9(2)
C2 C3 C17 126.5(3)
C4 C3 C17 124.5(2)
C9 C4 C5 120.1(3)
C9 C4 C3 132.5(3)
C5 C4 C3 107.4(2)
C6 C5 C4 121.4(3)
C6 C5 N1 130.3(2)
C4 C5 N1 108.1(2)
C7 C6 C5 117.5(3)
C7 C6 H6 121.3
C5 C6 H6 121.3
C6 C7 C8 121.4(3)
C6 C7 H7 119.3
C8 C7 H7 119.3
C9 C8 C7 121.2(3)
C9 C8 H8 119.4
C7 C8 H8 119.4
C8 C9 C4 118.4(3)
C8 C9 H9 120.8
C4 C9 H9 120.8
C15 C10 C11 120.5(4)
C15 C10 S1 119.3(3)
C11 C10 S1 120.2(3)
C10 C11 C12 119.1(4)
C10 C11 H11 120.5
C12 C11 H11 120.5
C13 C12 C11 121.0(5)
C13 C12 H12 119.5
C11 C12 H12 119.5
C12 C13 C14 119.4(5)
C12 C13 H13 120.3
C14 C13 H13 120.3
C13 C14 C15 121.4(4)
C13 C14 H14 119.3
C15 C14 H14 119.3
C10 C15 C14 118.7(4)
C10 C15 H15 120.6
C14 C15 H15 120.6
C2 C16 H16A 109.5
C2 C16 H16B 109.5
H16A C16 H16B 109.5
C2 C16 H16C 109.5
H16A C16 H16C 109.5
H16B C16 H16C 109.5
C24 C17 C3 123.1(3)
C24 C17 C18 121.5(3)
C3 C17 C18 115.3(3)
C19 C18 C23 117.6(3)
C19 C18 C17 121.0(3)
C23 C18 C17 121.4(3)
C20 C19 C18 121.3(3)
C20 C19 H19 119.3
C18 C19 H19 119.3
C21 C20 C19 120.2(4)
C21 C20 H20 119.9
C19 C20 H20 119.9
C22 C21 C20 118.9(4)
C22 C21 H21 120.5
C20 C21 H21 120.5
C21 C22 C23 121.0(4)
C21 C22 H22 119.5
C23 C22 H22 119.5
C22 C23 C18 120.9(4)
C22 C23 H23 119.6
C18 C23 H23 119.6
C17 C24 C25 128.8(3)
C17 C24 H24 115.6
C25 C24 H24 115.6
C30 C25 C26 117.6(4)
C30 C25 C24 118.5(3)
C26 C25 C24 123.9(3)
C27 C26 C25 120.5(4)
C27 C26 H26 119.7
C25 C26 H26 119.7
C28 C27 C26 120.4(5)
C28 C27 H27 119.8
C26 C27 H27 119.8
C29 C28 C27 120.0(4)
C29 C28 H28 120.0
C27 C28 H28 120.0
C28 C29 C30 120.5(5)
C28 C29 H29 119.8
C30 C29 H29 119.8
C29 C30 C25 121.0(4)
C29 C30 H30 119.5
C25 C30 H30 119.5

loop_
_geom_bond_atom_site_label_1
_geom_bond_atom_site_label_2
_geom_bond_distance
_geom_bond_publ_flag
S1 O1 1.423(2) yes
S1 O2 1.423(2) yes
S1 N1 1.667(2) yes
S1 C10 1.759(4) yes
N1 C5 1.417(3) yes
N1 C2 1.436(3) yes
C2 C3 1.351(4) ?
C2 C16 1.490(4) ?
C3 C4 1.438(4) ?
C3 C17 1.487(4) ?
C4 C9 1.388(4) ?
C4 C5 1.393(3) ?
C5 C6 1.389(4) ?
C6 C7 1.377(5) ?
C6 H6 0.93 ?
C7 C8 1.383(5) ?
C7 H7 0.93 ?
C8 C9 1.375(5) ?
C8 H8 0.93 ?
C9 H9 0.93 ?
C10 C15 1.375(5) ?
C10 C11 1.376(5) ?
C11 C12 1.387(7) ?
C11 H11 0.93 ?
C12 C13 1.359(7) ?
C12 H12 0.93 ?
C13 C14 1.359(8) ?
C13 H13 0.93 ?
C14 C15 1.386(7) ?
C14 H14 0.93 ?
C15 H15 0.93 ?
C16 H16A 0.96 ?
C16 H16B 0.96 ?
C16 H16C 0.96 ?
C17 C24 1.335(5) ?
C17 C18 1.492(5) ?
C18 C19 1.390(5) ?
C18 C23 1.391(4) ?
C19 C20 1.387(6) ?
C19 H19 0.93 ?
C20 C21 1.381(7) ?
C20 H20 0.93 ?
C21 C22 1.375(7) ?
C21 H21 0.93 ?
C22 C23 1.381(6) ?
C22 H22 0.93 ?
C23 H23 0.93 ?
C24 C25 1.468(5) ?
C24 H24 0.93 ?
C25 C30 1.391(5) ?
C25 C26 1.400(5) ?
C26 C27 1.387(7) ?
C26 H26 0.93 ?
C27 C28 1.373(9) ?
C27 H27 0.93 ?
C28 C29 1.359(8) ?
C28 H28 0.93 ?
C29 C30 1.388(7) ?
C29 H29 0.93 ?
C30 H30 0.93 ?

loop_
_geom_hbond_atom_site_label_D
_geom_hbond_atom_site_label_H
_geom_hbond_atom_site_label_A
_geom_hbond_site_symmetry_A
_geom_hbond_distance_DH
_geom_hbond_distance_HA
_geom_hbond_distance_DA
_geom_hbond_angle_DHA
_geom_hbond_publ_flag
C6 H6 O1 . 0.93 2.37 2.948(5) 120 yes
C9 H9 O2 1_655 0.93 2.49 3.344(5) 153 yes
C16 H16B O2 . 0.96 2.40 2.858(5) 109 yes
C20 H20 Cg 2_646 0.93 2.83 3.658(5) 148 yes

loop_
_geom_torsion_atom_site_label_1
_geom_torsion_atom_site_label_2
_geom_torsion_atom_site_label_3
_geom_torsion_atom_site_label_4
_geom_torsion
_geom_torsion_publ_flag
O1 S1 N1 C5 -50.4(3) y
O2 S1 N1 C5 -178.8(2) yes
C10 S1 N1 C5 65.3(3) y
O1 S1 N1 C2 168.7(3) yes
O2 S1 N1 C2 40.3(3) ?
C10 S1 N1 C2 -75.6(3) ?
C5 N1 C2 C3 2.3(4) ?
S1 N1 C2 C3 147.4(2) ?
C5 N1 C2 C16 177.4(3) ?
S1 N1 C2 C16 -37.5(4) ?
N1 C2 C3 C4 -1.7(4) ?
C16 C2 C3 C4 -176.5(3) ?
N1 C2 C3 C17 178.3(3) ?
C16 C2 C3 C17 3.5(6) ?
C2 C3 C4 C9 179.6(4) ?
C17 C3 C4 C9 -0.4(6) ?
C2 C3 C4 C5 0.5(4) ?
C17 C3 C4 C5 -179.5(3) ?
C9 C4 C5 C6 -1.7(5) ?
C3 C4 C5 C6 177.5(3) ?
C9 C4 C5 N1 -178.3(3) ?
C3 C4 C5 N1 1.0(3) ?
C2 N1 C5 C6 -178.2(3) ?
S1 N1 C5 C6 35.4(5) ?
C2 N1 C5 C4 -2.0(3) ?
S1 N1 C5 C4 -148.4(2) ?
C4 C5 C6 C7 2.1(5) ?
N1 C5 C6 C7 177.9(4) ?
C5 C6 C7 C8 -1.8(6) ?
C6 C7 C8 C9 1.0(7) ?
C7 C8 C9 C4 -0.5(6) ?
C5 C4 C9 C8 0.8(5) ?
C3 C4 C9 C8 -178.2(4) ?
O1 S1 C10 C15 -160.9(3) ?
O2 S1 C10 C15 -28.3(4) ?
N1 S1 C10 C15 86.2(3) ?
O1 S1 C10 C11 20.5(4) ?
O2 S1 C10 C11 153.2(3) ?
N1 S1 C10 C11 -92.3(3) ?
C15 C10 C11 C12 -0.7(7) ?
S1 C10 C11 C12 177.8(4) ?
C10 C11 C12 C13 0.3(8) ?
C11 C12 C13 C14 -1.1(9) ?
C12 C13 C14 C15 2.2(10) ?
C11 C10 C15 C14 1.8(8) ?
S1 C10 C15 C14 -176.7(5) ?
C13 C14 C15 C10 -2.6(10) ?
C2 C3 C17 C24 -62.0(5) ?
C4 C3 C17 C24 118.0(4) ?
C2 C3 C17 C18 114.4(4) ?
C4 C3 C17 C18 -65.5(4) ?
C24 C17 C18 C19 148.5(3) ?
C3 C17 C18 C19 -28.1(4) ?
C24 C17 C18 C23 -30.9(4) ?
C3 C17 C18 C23 152.6(3) ?
C23 C18 C19 C20 1.4(6) ?
C17 C18 C19 C20 -178.0(4) ?
C18 C19 C20 C21 -0.4(7) ?
C19 C20 C21 C22 -0.4(7) ?
C20 C21 C22 C23 0.1(7) ?
C21 C22 C23 C18 0.9(6) ?
C19 C18 C23 C22 -1.7(5) ?
C17 C18 C23 C22 177.7(3) ?
C3 C17 C24 C25 -5.7(6) ?
C18 C17 C24 C25 178.1(3) ?
C17 C24 C25 C30 146.4(4) ?
C17 C24 C25 C26 -35.8(6) ?
C30 C25 C26 C27 -3.3(6) ?
C24 C25 C26 C27 179.0(4) ?
C25 C26 C27 C28 1.6(8) ?
C26 C27 C28 C29 0.3(9) ?
C27 C28 C29 C30 -0.3(8) ?
C28 C29 C30 C25 -1.5(7) ?
C26 C25 C30 C29 3.2(6) ?
C24 C25 C30 C29 -178.9(4) ?

loop_
_cod_related_entry_id
_cod_related_entry_database
_cod_related_entry_code
1 ChemSpider 30654906
